data_1529936
loop_
_publ_author_name
'Finger, L.W.'
'Hazen, R.M.'

_publ_section_title
;
 Refined occupancy factors for synthetic Mn-Mg pyroxmangite and rhodonite
;
_journal_name_full 'Carnegie Institution of Washington: Yearbook'
_journal_page_first 850
_journal_page_last 853
_journal_volume 77
_journal_year 1978
_chemical_formula_sum 'Mg0.38 Mn0.62 O3 Si'
_chemical_name_systematic '(Mg0.38 Mn0.62) (Si O3)'
_space_group_IT_number 2
_symmetry_space_group_name_Hall '-P 1 (1/2*x+1/2*y,1/2*x-1/2*y,-z)'
_symmetry_space_group_name_H-M 'C -1'
_cell_angle_alpha 108.65
_cell_angle_beta 102.32
_cell_angle_gamma 82.95
_cell_formula_units_Z 20
_cell_length_a 9.649
_cell_length_b 10.389
_cell_length_c 12.108
_cell_volume 1121.581
_citation_journal_id_ASTM CIWYAO
_cod_data_source_file Finger_CIWYAO_1978_373.cif
_cod_data_source_block Mg0.38Mn0.62O3Si1
_cod_original_sg_symbol_H-M 'P -1 (a+b,a-b,-c)'
_cod_original_formula_sum 'Mg0.38 Mn0.62 O3 Si1'
_cod_database_code 1529936

loop_
_symmetry_equiv_pos_as_xyz
x,y,z
-x,-y,-z
x+1/2,y+1/2,z
-x+1/2,-y+1/2,-z

loop_
_atom_site_label
_atom_site_type_symbol
_atom_site_fract_x
_atom_site_fract_y
_atom_site_fract_z
_atom_site_occupancy
_atom_site_U_iso_or_equiv
O7 O-2 0.1252 0.3186 0.908 1 0.0
Mg5 Mg+2 -0.0022 0.3442 0.3007 0.124 0.0
O13 O-2 0.162 0.5381 0.3896 1 0.0
Mn3 Mn+2 0.0163 0.2019 0.7327 0.572 0.0
O10 O-2 0.12 0.3785 0.1868 1 0.0
O6 O-2 0.102 0.8362 0.133 1 0.0
O3 O-2 0.1153 0.9211 0.4349 1 0.0
Mg1 Mg+2 0.0021 0.03 0.148 0.385 0.0
Mn2 Mn+2 0.0012 0.1285 0.4462 0.685 0.0
Si2 Si+4 0.2112 0.3628 0.6562 1 0.0
Si1 Si+4 0.205 0.4466 0.9151 1 0.0
O1 O-2 0.1254 0.0737 0.037 1 0.0
O11 O-2 0.171 0.4645 0.7814 1 0.0
Si4 Si+4 0.2113 0.5059 0.2627 1 0.0
Si5 Si+4 0.2085 0.7031 0.1274 1 0.0
Mn5 Mn+2 -0.0022 0.3442 0.3007 0.876 0.0
O2 O-2 0.1171 0.1606 0.3213 1 0.0
O15 O-2 0.1477 0.594 0.9978 1 0.0
O12 O-2 0.1599 0.4521 0.5651 1 0.0
O8 O-2 0.1232 0.2298 0.6126 1 0.0
O5 O-2 0.1239 0.7892 0.8545 1 0.0
O9 O-2 0.1225 0.7082 0.5951 1 0.0
Mg3 Mg+2 0.0163 0.2019 0.7327 0.428 0.0
Mg2 Mg+2 0.0012 0.1285 0.4462 0.315 0.0
Mn1 Mn+2 0.0021 0.03 0.148 0.615 0.0
Mn4 Mn+2 0.0483 0.2652 0.0271 0.35 0.0
Si3 Si+4 0.2136 0.5771 0.5324 1 0.0
O14 O-2 0.158 0.6438 0.2231 1 0.0
O4 O-2 0.1196 0.014 0.7338 1 0.0
Mg4 Mg+2 0.0483 0.2652 0.0271 0.65 0.0
